data_2008138
loop_
_publ_author_name
'Pike, Robert D.'
'Starnes, William H. Jr'
'Carpenter, Gene B.'

_publ_section_title
;
 Cubane tetrameric complexes of copper(I) chloride and bromide with
 triphenyl phosphite
;
_journal_issue 2
_journal_name_full 'Acta Crystallographica Section C'
_journal_page_first 162
_journal_page_last 165
_journal_paper_doi 10.1107/S0108270198012451
_journal_volume 55
_journal_year 1999
_chemical_formula_iupac '[Cu~4~Br~4~(C~18~H~15~O~3~P)~4~]'
_chemical_formula_moiety 'C72 H60 Br4 Cu4 O12 P4'
_chemical_formula_structural '[Cu Br (P (O C6 H5)3)]4'
_chemical_formula_sum 'C72 H60 Br4 Cu4 O12 P4'
_chemical_formula_weight 1814.96
_chemical_melting_point 524.15
_chemical_name_common 'cuprous bromide triphenylphosphite cubane tetramer'
_chemical_name_systematic
;
tetra-\m~3~-bromo-tetrakis[(triphenyl phosphite-P)copper(I)]
;
_space_group_IT_number 148
_symmetry_cell_setting trigonal
_symmetry_space_group_name_Hall '-R 3'
_symmetry_space_group_name_H-M 'R -3 :H'
_audit_creation_method SHELXL97
_cell_angle_alpha 90.00
_cell_angle_beta 90.00
_cell_angle_gamma 120.00
_cell_formula_units_Z 6
_cell_length_a 21.16450(10)
_cell_length_b 21.16450(10)
_cell_length_c 28.93780(10)
_cell_measurement_reflns_used 8192
_cell_measurement_temperature 298(2)
_cell_measurement_theta_max 24.89
_cell_measurement_theta_min 1.70
_cell_volume 11225.67(8)
_computing_cell_refinement 'SAINT (Siemens, 1995)'
_computing_data_collection 'SMART (Siemens, 1995)'
_computing_data_reduction 'SAINT and SADABS (Blessing, 1995; Sheldrick, 1996)'
_computing_molecular_graphics SHELXTL/PC
_computing_publication_material SHELXL97
_computing_structure_refinement 'SHELXL97 (Sheldrick, 1997)'
_computing_structure_solution 'SHELXTL/PC (Sheldrick, 1990)'
_diffrn_ambient_temperature 298(2)
_diffrn_measured_fraction_theta_full 0.330
_diffrn_measured_fraction_theta_max 0.330
_diffrn_measurement_device_type 'Siemens P4 CCD'
_diffrn_measurement_method '\w and \f scans'
_diffrn_radiation_monochromator graphite
_diffrn_radiation_source 'fine-focus sealed tube'
_diffrn_radiation_type 'Mo K\a'
_diffrn_radiation_wavelength 0.71073
_diffrn_reflns_av_R_equivalents 0.043
_diffrn_reflns_av_sigmaI/netI 0.037
_diffrn_reflns_limit_h_max 24
_diffrn_reflns_limit_h_min -19
_diffrn_reflns_limit_k_max 23
_diffrn_reflns_limit_k_min -24
_diffrn_reflns_limit_l_max 34
_diffrn_reflns_limit_l_min -22
_diffrn_reflns_number 18958
_diffrn_reflns_theta_full 24.89
_diffrn_reflns_theta_max 24.89
_diffrn_reflns_theta_min 1.79
_diffrn_standards_decay_% 0.10
_exptl_absorpt_coefficient_mu 3.400
_exptl_absorpt_correction_T_max 0.507
_exptl_absorpt_correction_T_min 0.307
_exptl_absorpt_correction_type 'empirical (SADABS; Blessing, 1995; Sheldrick, 1996)'
_exptl_crystal_colour Colorless
_exptl_crystal_density_diffrn 1.611
_exptl_crystal_density_method 'not measured'
_exptl_crystal_description 'Irregular block'
_exptl_crystal_F_000 5424
_exptl_crystal_size_max 0.33
_exptl_crystal_size_mid 0.33
_exptl_crystal_size_min 0.20
_refine_diff_density_max 1.314
_refine_diff_density_min -0.415
_refine_ls_extinction_method none
_refine_ls_goodness_of_fit_ref 1.131
_refine_ls_hydrogen_treatment riding
_refine_ls_matrix_type full
_refine_ls_number_parameters 289
_refine_ls_number_reflns 4304
_refine_ls_number_restraints 0
_refine_ls_restrained_S_all 1.131
_refine_ls_R_factor_all 0.080
_refine_ls_R_factor_gt 0.048
_refine_ls_shift/su_max 0.058
_refine_ls_shift/su_mean 0.002
_refine_ls_structure_factor_coef Fsqd
_refine_ls_weighting_details 'calc w = 1/[\s^2^(Fo^2^)+(0.0808P)^2^+3.6171P] where P=(Fo^2^+2Fc^2^)/3'
_refine_ls_weighting_scheme calc
_refine_ls_wR_factor_all 0.147
_refine_ls_wR_factor_ref 0.147
_reflns_number_gt 3021
_reflns_number_total 4304
_reflns_threshold_expression I>2\s(I)
_cod_data_source_file da1019.cif
_cod_data_source_block 2
_cod_depositor_comments
;
The following automatic conversions were performed:

'_chemical_melting_point' value '251 C' was changed to '524.15' - it
was converted from degrees Celsius(C) to Kelvins(K).

Automatic conversion script
Id: cif_fix_values 1646 2011-03-28 12:23:43Z adriana 

The following automatic conversions were performed:

'_chemical_melting_point' value '251 C' was changed to '524.15' - it
was converted from degrees Celsius(C) to Kelvins(K).

Automatic conversion script
Id: cif_fix_values 1715 2011-07-08 13:25:40Z adriana 
;
_cod_original_cell_volume 11225.66(8)
_cod_original_sg_symbol_H-M R-3
_cod_database_code 2008138

loop_
_symmetry_equiv_pos_as_xyz
'x, y, z'
'-y, x-y, z'
'-x+y, -x, z'
'x+2/3, y+1/3, z+1/3'
'-y+2/3, x-y+1/3, z+1/3'
'-x+y+2/3, -x+1/3, z+1/3'
'x+1/3, y+2/3, z+2/3'
'-y+1/3, x-y+2/3, z+2/3'
'-x+y+1/3, -x+2/3, z+2/3'
'-x, -y, -z'
'y, -x+y, -z'
'x-y, x, -z'
'-x+2/3, -y+1/3, -z+1/3'
'y+2/3, -x+y+1/3, -z+1/3'
'x-y+2/3, x+1/3, -z+1/3'
'-x+1/3, -y+2/3, -z+2/3'
'y+1/3, -x+y+2/3, -z+2/3'
'x-y+1/3, x+2/3, -z+2/3'

loop_
_atom_site_label
_atom_site_fract_x
_atom_site_fract_y
_atom_site_fract_z
_atom_site_U_iso_or_equiv
_atom_site_adp_type
_atom_site_calc_flag
_atom_site_refinement_flags
_atom_site_occupancy
_atom_site_disorder_assembly
_atom_site_disorder_group
_atom_site_type_symbol
Br1 0.6667 0.3333 0.03207(3) 0.0764(3) Uani d S 1 . . Br
Cu1 0.6667 0.3333 0.17819(3) 0.0690(4) Uani d S 1 . . Cu
Br2 0.74003(3) 0.45426(3) 0.140054(17) 0.0613(2) Uani d . 1 . . Br
Cu2 0.76863(4) 0.36378(4) 0.08694(3) 0.0807(3) Uani d . 1 . . Cu
P1 0.6667 0.3333 0.25232(7) 0.0581(6) Uani d S 1 . . P
O1 0.7431(2) 0.3754(2) 0.27880(11) 0.0706(10) Uani d . 1 . . O
C1 0.8014(3) 0.3657(3) 0.26658(16) 0.0608(13) Uani d . 1 . . C
C2 0.8521(4) 0.4109(3) 0.2361(2) 0.0784(16) Uani d . 1 . . C
H2A 0.8459 0.4461 0.2209 0.094 Uiso calc R 1 . . H
C3 0.9120(4) 0.4052(4) 0.2274(2) 0.0906(19) Uani d . 1 . . C
H3A 0.9476 0.4378 0.2073 0.109 Uiso calc R 1 . . H
C4 0.9202(4) 0.3520(4) 0.2482(2) 0.091(2) Uani d . 1 . . C
H4A 0.9612 0.3480 0.2421 0.109 Uiso calc R 1 . . H
C5 0.8673(4) 0.3041(4) 0.2782(2) 0.098(2) Uani d . 1 . . C
H5A 0.8719 0.2669 0.2919 0.117 Uiso calc R 1 . . H
C6 0.8073(4) 0.3116(4) 0.28780(19) 0.0800(17) Uani d . 1 . . C
H6A 0.7717 0.2802 0.3084 0.096 Uiso calc R 1 . . H
P2 0.88217(8) 0.42976(8) 0.06743(5) 0.0674(4) Uani d . 1 . . P
O2 0.9232(2) 0.4849(2) 0.10857(12) 0.0752(10) Uani d . 1 . . O
C7 0.9920(3) 0.5461(3) 0.11217(19) 0.0702(15) Uani d . 1 . . C
C8 1.0435(3) 0.5712(4) 0.0777(2) 0.0884(19) Uani d . 1 . . C
H8A 1.0333 0.5464 0.0497 0.106 Uiso calc R 1 . . H
C9 1.1096(4) 0.6324(5) 0.0844(3) 0.108(2) Uani d . 1 . . C
H9A 1.1443 0.6499 0.0610 0.130 Uiso calc R 1 . . H
C10 1.1241(5) 0.6675(5) 0.1260(4) 0.127(3) Uani d . 1 . . C
H10A 1.1697 0.7081 0.1312 0.152 Uiso calc R 1 . . H
C11 1.0714(6) 0.6434(5) 0.1607(3) 0.117(3) Uani d . 1 . . C
H11A 1.0810 0.6685 0.1885 0.140 Uiso calc R 1 . . H
C12 1.0060(4) 0.5828(4) 0.1531(2) 0.0889(19) Uani d . 1 . . C
H12A 0.9703 0.5661 0.1759 0.107 Uiso calc R 1 . . H
O3 0.9022(2) 0.4786(2) 0.02174(12) 0.0747(11) Uani d . 1 . . O
C13 0.8675(3) 0.5166(3) 0.00932(18) 0.0645(14) Uani d . 1 . . C
C14 0.8483(3) 0.5519(3) 0.0409(2) 0.0778(16) Uani d . 1 . . C
H14A 0.8572 0.5495 0.0721 0.093 Uiso calc R 1 . . H
C15 0.8158(3) 0.5913(3) 0.0268(2) 0.0844(18) Uani d . 1 . . C
H15A 0.8016 0.6141 0.0486 0.101 Uiso calc R 1 . . H
C16 0.8046(4) 0.5968(5) -0.0184(3) 0.109(2) Uani d . 1 . . C
H16A 0.7823 0.6228 -0.0282 0.130 Uiso calc R 1 . . H
C17 0.8263(5) 0.5639(6) -0.0491(3) 0.143(4) Uani d . 1 . . C
H17A 0.8206 0.5693 -0.0804 0.172 Uiso calc R 1 . . H
C18 0.8569(4) 0.5223(5) -0.0356(2) 0.111(3) Uani d . 1 . . C
H18A 0.8698 0.4986 -0.0575 0.133 Uiso calc R 1 . . H
O4 0.9352(2) 0.3989(2) 0.05317(14) 0.0790(11) Uani d . 1 . . O
C19 0.9349(3) 0.3393(3) 0.07339(19) 0.0644(14) Uani d . 1 . . C
C20 0.9640(3) 0.3068(3) 0.0475(2) 0.0757(16) Uani d . 1 . . C
H20A 0.9834 0.3250 0.0185 0.091 Uiso calc R 1 . . H
C21 0.9643(4) 0.2463(4) 0.0650(3) 0.092(2) Uani d . 1 . . C
H21A 0.9845 0.2235 0.0479 0.111 Uiso calc R 1 . . H
C22 0.9343(4) 0.2194(4) 0.1082(3) 0.095(2) Uani d . 1 . . C
H22A 0.9334 0.1780 0.1197 0.114 Uiso calc R 1 . . H
C23 0.9067(3) 0.2530(4) 0.1332(2) 0.0838(18) Uani d . 1 . . C
H23A 0.8872 0.2350 0.1622 0.101 Uiso calc R 1 . . H
C24 0.9066(3) 0.3135(3) 0.1167(2) 0.0735(15) Uani d . 1 . . C
H24A 0.8877 0.3369 0.1344 0.088 Uiso calc R 1 . . H

loop_
_atom_site_aniso_label
_atom_site_aniso_U_11
_atom_site_aniso_U_22
_atom_site_aniso_U_33
_atom_site_aniso_U_12
_atom_site_aniso_U_13
_atom_site_aniso_U_23
Br1 0.0893(5) 0.0893(5) 0.0507(5) 0.0446(2) 0.000 0.000
Cu1 0.0817(5) 0.0817(5) 0.0434(5) 0.0409(3) 0.000 0.000
Br2 0.0615(4) 0.0592(4) 0.0601(3) 0.0279(3) -0.0026(2) 0.0019(2)
Cu2 0.0664(5) 0.0845(6) 0.0885(5) 0.0356(4) 0.0177(4) 0.0202(4)
P1 0.0666(9) 0.0666(9) 0.0412(11) 0.0333(5) 0.000 0.000
O1 0.072(2) 0.083(3) 0.056(2) 0.039(2) -0.0077(18) -0.0185(18)
C1 0.068(4) 0.062(3) 0.047(3) 0.028(3) -0.010(2) -0.007(2)
C2 0.075(4) 0.073(4) 0.081(4) 0.033(3) 0.001(3) 0.011(3)
C3 0.074(4) 0.094(5) 0.087(4) 0.030(4) 0.013(3) 0.012(4)
C4 0.076(4) 0.115(6) 0.083(4) 0.050(4) -0.003(4) -0.025(4)
C5 0.115(6) 0.110(6) 0.089(5) 0.073(5) -0.011(4) -0.002(4)
C6 0.086(4) 0.087(4) 0.061(3) 0.038(4) 0.008(3) 0.007(3)
P2 0.0661(9) 0.0713(10) 0.0709(9) 0.0388(8) 0.0210(7) 0.0138(7)
O2 0.066(2) 0.087(3) 0.072(2) 0.038(2) 0.0205(19) 0.010(2)
C7 0.070(4) 0.080(4) 0.072(3) 0.046(3) 0.013(3) 0.010(3)
C8 0.067(4) 0.097(5) 0.091(4) 0.033(4) 0.015(3) -0.008(4)
C9 0.077(5) 0.105(6) 0.130(6) 0.036(5) 0.021(5) -0.005(5)
C10 0.098(6) 0.108(7) 0.152(8) 0.035(5) -0.009(6) -0.015(6)
C11 0.140(8) 0.106(6) 0.094(5) 0.052(6) -0.007(5) -0.011(5)
C12 0.105(5) 0.090(5) 0.075(4) 0.051(5) 0.013(4) 0.008(4)
O3 0.083(3) 0.090(3) 0.067(2) 0.055(2) 0.0259(19) 0.018(2)
C13 0.052(3) 0.070(4) 0.066(3) 0.027(3) 0.013(3) 0.009(3)
C14 0.092(4) 0.080(4) 0.072(3) 0.051(4) 0.013(3) 0.012(3)
C15 0.082(4) 0.077(4) 0.102(5) 0.046(4) 0.016(4) 0.012(4)
C16 0.102(6) 0.157(8) 0.102(5) 0.091(6) 0.009(4) 0.021(5)
C17 0.181(9) 0.246(12) 0.074(4) 0.161(9) -0.007(5) 0.012(6)
C18 0.124(6) 0.189(8) 0.070(4) 0.115(6) -0.009(4) -0.010(4)
O4 0.079(3) 0.082(3) 0.090(3) 0.051(2) 0.031(2) 0.022(2)
C19 0.059(3) 0.066(4) 0.068(3) 0.031(3) 0.003(3) 0.004(3)
C20 0.077(4) 0.090(4) 0.073(3) 0.051(4) 0.007(3) 0.000(3)
C21 0.093(5) 0.104(5) 0.106(5) 0.069(4) 0.001(4) -0.004(4)
C22 0.095(5) 0.097(5) 0.108(5) 0.060(5) -0.017(4) 0.007(4)
C23 0.082(4) 0.093(5) 0.082(4) 0.048(4) 0.004(3) 0.016(4)
C24 0.070(4) 0.079(4) 0.076(4) 0.041(3) 0.000(3) -0.008(3)

loop_
_atom_type_symbol
_atom_type_description
_atom_type_scat_dispersion_real
_atom_type_scat_dispersion_imag
_atom_type_scat_source
C C 0.0033 0.0016 'International Tables Vol C Tables 4.2.6.8 and 6.1.1.4'
H H 0.0000 0.0000 'International Tables Vol C Tables 4.2.6.8 and 6.1.1.4'
O O 0.0106 0.0060 'International Tables Vol C Tables 4.2.6.8 and 6.1.1.4'
P P 0.1023 0.0942 'International Tables Vol C Tables 4.2.6.8 and 6.1.1.4'
Cu Cu 0.3201 1.2651 'International Tables Vol C Tables 4.2.6.8 and 6.1.1.4'
Br Br -0.2901 2.4595 'International Tables Vol C Tables 4.2.6.8 and 6.1.1.4'

loop_
_geom_angle_atom_site_label_1
_geom_angle_atom_site_label_2
_geom_angle_atom_site_label_3
_geom_angle_site_symmetry_1
_geom_angle_site_symmetry_3
_geom_angle
_geom_angle_publ_flag
Cu2 Br1 Cu2 3_665 . 83.71(3) no
Cu2 Br1 Cu2 3_665 2_655 83.71(3) no
Cu2 Br1 Cu2 . 2_655 83.71(3) no
P1 Cu1 Br2 . 3_665 116.29(2) no
P1 Cu1 Br2 . . 116.30(2) no
Br2 Cu1 Br2 3_665 . 101.87(3) no
P1 Cu1 Br2 . 2_655 116.29(2) no
Br2 Cu1 Br2 3_665 2_655 101.87(3) no
Br2 Cu1 Br2 . 2_655 101.87(3) no
Cu2 Br2 Cu1 2_655 . 82.76(3) no
Cu2 Br2 Cu2 2_655 . 79.30(4) no
Cu1 Br2 Cu2 . . 76.89(3) no
P2 Cu2 Br2 . 3_665 127.96(5) no
P2 Cu2 Br1 . . 122.64(5) no
Br2 Cu2 Br1 3_665 . 102.15(3) no
P2 Cu2 Br2 . . 104.86(5) no
Br2 Cu2 Br2 3_665 . 96.07(3) no
Br1 Cu2 Br2 . . 94.16(3) no
O1 P1 O1 . 3_665 98.93(18) no
O1 P1 O1 . 2_655 98.93(18) no
O1 P1 O1 3_665 2_655 98.93(18) no
O1 P1 Cu1 . . 118.65(14) no
O1 P1 Cu1 3_665 . 118.65(14) no
O1 P1 Cu1 2_655 . 118.64(14) no
C1 O1 P1 . . 121.4(3) no
C2 C1 C6 . . 121.2(6) no
C2 C1 O1 . . 120.6(5) no
C6 C1 O1 . . 118.1(5) no
C1 C2 C3 . . 120.4(6) no
C2 C3 C4 . . 120.3(6) no
C3 C4 C5 . . 119.5(6) no
C4 C5 C6 . . 119.8(7) no
C1 C6 C5 . . 118.8(6) no
O2 P2 O3 . . 105.9(2) no
O2 P2 O4 . . 104.7(2) no
O3 P2 O4 . . 92.1(2) no
O2 P2 Cu2 . . 107.54(15) no
O3 P2 Cu2 . . 118.83(16) no
O4 P2 Cu2 . . 125.43(17) no
C7 O2 P2 . . 132.5(3) no
C12 C7 C8 . . 120.4(6) no
C12 C7 O2 . . 115.2(5) no
C8 C7 O2 . . 124.5(6) no
C9 C8 C7 . . 120.1(7) no
C8 C9 C10 . . 119.2(8) no
C9 C10 C11 . . 121.0(8) no
C12 C11 C10 . . 118.8(8) no
C11 C12 C7 . . 120.5(7) no
C13 O3 P2 . . 123.1(3) no
C18 C13 C14 . . 119.7(6) no
C18 C13 O3 . . 117.8(5) no
C14 C13 O3 . . 122.3(5) no
C13 C14 C15 . . 120.4(6) no
C16 C15 C14 . . 120.1(7) no
C17 C16 C15 . . 118.6(7) no
C16 C17 C18 . . 122.2(7) no
C13 C18 C17 . . 118.9(7) no
C19 O4 P2 . . 125.1(3) no
C20 C19 C24 . . 121.3(5) no
C20 C19 O4 . . 115.6(5) no
C24 C19 O4 . . 123.0(5) no
C19 C20 C21 . . 118.9(6) no
C20 C21 C22 . . 119.7(6) no
C23 C22 C21 . . 120.1(6) no
C22 C23 C24 . . 121.0(6) no
C23 C24 C19 . . 118.9(6) no

loop_
_geom_bond_atom_site_label_1
_geom_bond_atom_site_label_2
_geom_bond_site_symmetry_2
_geom_bond_distance
_geom_bond_publ_flag
Br1 Cu2 3_665 2.4904(9) yes
Br1 Cu2 . 2.4904(9) yes
Br1 Cu2 2_655 2.4903(9) yes
Cu1 P1 . 2.145(2) yes
Cu1 Br2 3_665 2.4910(7) yes
Cu1 Br2 . 2.4911(7) yes
Cu1 Br2 2_655 2.4911(7) yes
Br2 Cu2 2_655 2.4465(9) yes
Br2 Cu2 . 2.7490(10) yes
Cu2 P2 . 2.165(2) yes
Cu2 Br2 3_665 2.4465(9) yes
P1 O1 . 1.598(4) no
P1 O1 3_665 1.598(4) no
P1 O1 2_655 1.598(4) no
O1 C1 . 1.395(6) no
C1 C2 . 1.349(8) no
C1 C6 . 1.358(8) no
C2 C3 . 1.355(9) no
C3 C4 . 1.362(9) no
C4 C5 . 1.380(10) no
C5 C6 . 1.384(9) no
P2 O2 . 1.587(4) no
P2 O3 . 1.600(4) no
P2 O4 . 1.608(4) no
O2 C7 . 1.386(7) no
C7 C12 . 1.364(8) no
C7 C8 . 1.375(8) no
C8 C9 . 1.364(9) no
C9 C10 . 1.370(10) no
C10 C11 . 1.390(10) no
C11 C12 . 1.360(10) no
O3 C13 . 1.382(6) no
C13 C18 . 1.334(8) no
C13 C14 . 1.363(8) no
C14 C15 . 1.382(8) no
C15 C16 . 1.344(9) no
C16 C17 . 1.340(10) no
C17 C18 . 1.390(10) no
O4 C19 . 1.390(6) no
C19 C20 . 1.354(7) no
C19 C24 . 1.378(8) no
C20 C21 . 1.380(8) no
C21 C22 . 1.388(9) no
C22 C23 . 1.336(9) no
C23 C24 . 1.367(8) no

loop_
_geom_torsion_atom_site_label_1
_geom_torsion_atom_site_label_2
_geom_torsion_atom_site_label_3
_geom_torsion_atom_site_label_4
_geom_torsion_site_symmetry_1
_geom_torsion_site_symmetry_4
_geom_torsion
_geom_torsion_publ_flag
P1 Cu1 Br2 Cu2 . 2_655 -140.28(2) no
Br2 Cu1 Br2 Cu2 3_665 2_655 92.22(3) no
Br2 Cu1 Br2 Cu2 2_655 2_655 -12.79(3) no
P1 Cu1 Br2 Cu2 . . 139.070(18) no
Br2 Cu1 Br2 Cu2 3_665 . 11.57(3) no
Br2 Cu1 Br2 Cu2 2_655 . -93.43(3) no
Cu2 Br1 Cu2 P2 3_665 . 159.10(7) no
Cu2 Br1 Cu2 P2 2_655 . -116.57(8) no
Cu2 Br1 Cu2 Br2 3_665 3_665 6.83(3) no
Cu2 Br1 Cu2 Br2 2_655 3_665 91.165(15) no
Cu2 Br1 Cu2 Br2 3_665 . -90.292(14) no
Cu2 Br1 Cu2 Br2 2_655 . -5.96(3) no
Cu2 Br2 Cu2 P2 2_655 . 131.51(5) no
Cu1 Br2 Cu2 P2 . . -143.53(5) no
Cu2 Br2 Cu2 Br2 2_655 3_665 -96.56(3) no
Cu1 Br2 Cu2 Br2 . 3_665 -11.60(3) no
Cu2 Br2 Cu2 Br1 2_655 . 6.14(3) no
Cu1 Br2 Cu2 Br1 . . 91.11(3) no
Br2 Cu1 P1 O1 3_665 . 70.32(16) no
Br2 Cu1 P1 O1 . . -49.68(16) no
Br2 Cu1 P1 O1 2_655 . -169.68(16) no
Br2 Cu1 P1 O1 3_665 3_665 -49.68(16) no
Br2 Cu1 P1 O1 . 3_665 -169.68(16) no
Br2 Cu1 P1 O1 2_655 3_665 70.32(16) no
Br2 Cu1 P1 O1 3_665 2_655 -169.68(16) no
Br2 Cu1 P1 O1 . 2_655 70.32(16) no
Br2 Cu1 P1 O1 2_655 2_655 -49.68(16) no
O1 P1 O1 C1 3_665 . 81.9(5) no
O1 P1 O1 C1 2_655 . -177.6(4) no
Cu1 P1 O1 C1 . . -47.8(4) no
P1 O1 C1 C2 . . 93.1(6) no
P1 O1 C1 C6 . . -89.7(5) no
C6 C1 C2 C3 . . -2.9(9) no
O1 C1 C2 C3 . . 174.2(5) no
C1 C2 C3 C4 . . 2.5(10) no
C2 C3 C4 C5 . . -0.2(10) no
C3 C4 C5 C6 . . -1.6(10) no
C2 C1 C6 C5 . . 1.0(9) no
O1 C1 C6 C5 . . -176.1(5) no
C4 C5 C6 C1 . . 1.2(9) no
Br2 Cu2 P2 O2 3_665 . -77.90(18) no
Br1 Cu2 P2 O2 . . 137.34(16) no
Br2 Cu2 P2 O2 . . 32.32(17) no
Br2 Cu2 P2 O3 3_665 . 161.97(17) no
Br1 Cu2 P2 O3 . . 17.2(2) no
Br2 Cu2 P2 O3 . . -87.80(18) no
Br2 Cu2 P2 O4 3_665 . 45.6(2) no
Br1 Cu2 P2 O4 . . -99.1(2) no
Br2 Cu2 P2 O4 . . 155.9(2) no
O3 P2 O2 C7 . . -40.1(5) no
O4 P2 O2 C7 . . 56.5(5) no
Cu2 P2 O2 C7 . . -168.1(4) no
P2 O2 C7 C12 . . 175.6(4) no
P2 O2 C7 C8 . . -2.8(9) no
C12 C7 C8 C9 . . 1.1(10) no
O2 C7 C8 C9 . . 179.5(6) no
C7 C8 C9 C10 . . 1.0(12) no
C8 C9 C10 C11 . . -2.6(14) no
C9 C10 C11 C12 . . 2.1(14) no
C10 C11 C12 C7 . . 0.0(12) no
C8 C7 C12 C11 . . -1.6(10) no
O2 C7 C12 C11 . . 179.8(6) no
O2 P2 O3 C13 . . -80.9(5) no
O4 P2 O3 C13 . . 173.1(4) no
Cu2 P2 O3 C13 . . 40.1(5) no
P2 O3 C13 C18 . . -144.8(5) no
P2 O3 C13 C14 . . 39.4(7) no
C18 C13 C14 C15 . . 2.2(10) no
O3 C13 C14 C15 . . 177.9(5) no
C13 C14 C15 C16 . . -1.8(10) no
C14 C15 C16 C17 . . -0.6(12) no
C15 C16 C17 C18 . . 2.7(15) no
C14 C13 C18 C17 . . -0.2(12) no
O3 C13 C18 C17 . . -176.0(7) no
C16 C17 C18 C13 . . -2.3(15) no
O2 P2 O4 C19 . . 87.0(5) no
O3 P2 O4 C19 . . -166.0(4) no
Cu2 P2 O4 C19 . . -37.7(5) no
P2 O4 C19 C20 . . 158.2(4) no
P2 O4 C19 C24 . . -21.2(8) no
C24 C19 C20 C21 . . 0.7(9) no
O4 C19 C20 C21 . . -178.7(5) no
C19 C20 C21 C22 . . 0.7(10) no
C20 C21 C22 C23 . . -1.4(11) no
C21 C22 C23 C24 . . 0.8(11) no
C22 C23 C24 C19 . . 0.6(9) no
C20 C19 C24 C23 . . -1.4(9) no
O4 C19 C24 C23 . . 178.0(5) no
